data_7010686
loop_
_publ_author_name
'Wang, Kaixue'
'Yu, Jihong'
'Shi, Zhan'
'Miao, Peng'
'Yan, Wenfu'
'Xu, Ruren'

_publ_section_title
;
 Synthesis and characterization of a new three-dimensional
 aluminophosphate [Al11P12O48][C4H12N2][C4H11N2] with an Al/P ratio of
 11&#x2005;&#x2236;&#x2005;12
;
_journal_issue 12
_journal_name_full 'Journal of the Chemical Society, Dalton Transactions'
_journal_page_first 1809
_journal_paper_doi 10.1039/b102327f
_journal_year 2001
_chemical_formula_sum 'C8 H23 Al11 N4 O48 P12'
_chemical_formula_weight 1611.72
_chemical_name_systematic
; 
? 
;
_space_group_IT_number 167
_symmetry_cell_setting trigonal
_symmetry_space_group_name_Hall '-R 3 2"c'
_symmetry_space_group_name_H-M 'R -3 c :H'
_atom_sites_solution_hydrogens geom
_atom_sites_solution_primary direct
_atom_sites_solution_secondary difmap
_audit_creation_method SHELXL-97
_cell_angle_alpha 90.00
_cell_angle_beta 90.00
_cell_angle_gamma 120.00
_cell_formula_units_Z 6
_cell_length_a 14.0454(17)
_cell_length_b 14.0454(17)
_cell_length_c 42.091(6)
_cell_measurement_temperature 293(2)
_cell_volume 7191.0(16)
_computing_cell_refinement 'Bruker SMART'
_computing_data_collection 'Bruker SMART'
_computing_data_reduction 'Bruker SAINT'
_computing_molecular_graphics SHELXP-97
_computing_publication_material SHELXTL
_computing_structure_refinement 'SHELXL-97 (Sheldrick, 1997)'
_computing_structure_solution 'SHELXS-97 (Sheldrick, 1990)'
_diffrn_ambient_temperature 293(2)
_diffrn_measured_fraction_theta_full 0.902
_diffrn_measured_fraction_theta_max 0.902
_diffrn_radiation_monochromator graphite
_diffrn_radiation_source 'fine-focus sealed tube'
_diffrn_radiation_type MoK\a
_diffrn_radiation_wavelength 0.71073
_diffrn_reflns_av_R_equivalents 0.0637
_diffrn_reflns_av_sigmaI/netI 0.0721
_diffrn_reflns_limit_h_max 6
_diffrn_reflns_limit_h_min -19
_diffrn_reflns_limit_k_max 19
_diffrn_reflns_limit_k_min -18
_diffrn_reflns_limit_l_max 55
_diffrn_reflns_limit_l_min -56
_diffrn_reflns_number 8009
_diffrn_reflns_theta_full 30.03
_diffrn_reflns_theta_max 30.03
_diffrn_reflns_theta_min 11.40
_exptl_absorpt_coefficient_mu 0.766
_exptl_absorpt_correction_T_max 0.8872
_exptl_absorpt_correction_T_min 0.8872
_exptl_absorpt_correction_type empirical
_exptl_crystal_density_diffrn 2.233
_exptl_crystal_density_method 'not measured'
_exptl_crystal_F_000 4836
_exptl_crystal_size_max 0.16
_exptl_crystal_size_mid 0.16
_exptl_crystal_size_min 0.16
_refine_diff_density_max 2.691
_refine_diff_density_min -0.831
_refine_diff_density_rms 0.156
_refine_ls_extinction_method none
_refine_ls_goodness_of_fit_ref 1.081
_refine_ls_hydrogen_treatment mixed
_refine_ls_matrix_type full
_refine_ls_number_parameters 108
_refine_ls_number_reflns 2122
_refine_ls_number_restraints 0
_refine_ls_restrained_S_all 1.081
_refine_ls_R_factor_all 0.1139
_refine_ls_R_factor_gt 0.0696
_refine_ls_shift/su_max 0.000
_refine_ls_shift/su_mean 0.000
_refine_ls_structure_factor_coef Fsqd
_refine_ls_weighting_details 'calc w=1/[\s^2^(Fo^2^)+(0.1008P)^2^+70.6550P] where P=(Fo^2^+2Fc^2^)/3'
_refine_ls_weighting_scheme calc
_refine_ls_wR_factor_gt 0.1908
_refine_ls_wR_factor_ref 0.2117
_reflns_number_gt 1348
_reflns_number_total 2122
_reflns_threshold_expression >2sigma(I)
_cod_data_source_file b102327f.txt
_cod_data_source_block r-3c
_cod_depositor_comments
;
The following automatic conversions were performed:
'_symmetry_cell_setting' value 'Trigonal' changed to 'trigonal' according
to '/home/saulius/struct/CIF-dictionaries/cif_core.dic' dictionary named
'cif_core.dic' version 2.4.1 from 2010-06-29.

Automatic conversion script
Id: cif_fix_enum 1527 2010-12-29 10:47:43Z saulius 
;
_cod_original_sg_symbol_H-M R-3c
_cod_database_code 7010686

loop_
_symmetry_equiv_pos_as_xyz
'x, y, z'
'-y, x-y, z'
'-x+y, -x, z'
'y, x, -z+1/2'
'x-y, -y, -z+1/2'
'-x, -x+y, -z+1/2'
'x+2/3, y+1/3, z+1/3'
'-y+2/3, x-y+1/3, z+1/3'
'-x+y+2/3, -x+1/3, z+1/3'
'y+2/3, x+1/3, -z+5/6'
'x-y+2/3, -y+1/3, -z+5/6'
'-x+2/3, -x+y+1/3, -z+5/6'
'x+1/3, y+2/3, z+2/3'
'-y+1/3, x-y+2/3, z+2/3'
'-x+y+1/3, -x+2/3, z+2/3'
'y+1/3, x+2/3, -z+7/6'
'x-y+1/3, -y+2/3, -z+7/6'
'-x+1/3, -x+y+2/3, -z+7/6'
'-x, -y, -z'
'y, -x+y, -z'
'x-y, x, -z'
'-y, -x, z-1/2'
'-x+y, y, z-1/2'
'x, x-y, z-1/2'
'-x+2/3, -y+1/3, -z+1/3'
'y+2/3, -x+y+1/3, -z+1/3'
'x-y+2/3, x+1/3, -z+1/3'
'-y+2/3, -x+1/3, z-1/6'
'-x+y+2/3, y+1/3, z-1/6'
'x+2/3, x-y+1/3, z-1/6'
'-x+1/3, -y+2/3, -z+2/3'
'y+1/3, -x+y+2/3, -z+2/3'
'x-y+1/3, x+2/3, -z+2/3'
'-y+1/3, -x+2/3, z+1/6'
'-x+y+1/3, y+2/3, z+1/6'
'x+1/3, x-y+2/3, z+1/6'

loop_
_atom_site_label
_atom_site_type_symbol
_atom_site_fract_x
_atom_site_fract_y
_atom_site_fract_z
_atom_site_U_iso_or_equiv
_atom_site_adp_type
_atom_site_occupancy
_atom_site_symmetry_multiplicity
_atom_site_calc_flag
_atom_site_refinement_flags
_atom_site_disorder_assembly
_atom_site_disorder_group
P1 P 0.24000(10) 0.81597(10) 0.02068(3) 0.0178(4) Uani 1 1 d . . .
P2 P 0.08880(10) 0.57061(10) 0.08424(3) 0.0156(3) Uani 1 1 d . . .
Al1 Al 0.3333 0.6667 0.05125(6) 0.0131(5) Uani 1 3 d S . .
Al2 Al 0.00224(12) 0.66631(13) 0.03091(4) 0.0186(4) Uani 1 1 d . . .
Al3 Al 0.04015(15) 0.3333 0.0833 0.0177(5) Uani 1 2 d S . .
O1 O 0.2401(4) 0.8752(4) 0.05107(12) 0.0410(12) Uani 1 1 d . . .
O2 O 0.3097(4) 0.8988(4) -0.00509(12) 0.0352(10) Uani 1 1 d . . .
O3 O 0.2830(3) 0.7394(3) 0.02537(9) 0.0229(8) Uani 1 1 d . . .
O4 O 0.1198(3) 0.7541(3) 0.00941(9) 0.0240(8) Uani 1 1 d . . .
O5 O 0.2091(3) 0.6134(3) 0.07856(9) 0.0247(8) Uani 1 1 d . . .
O6 O 0.0317(4) 0.5870(3) 0.05564(10) 0.0293(9) Uani 1 1 d . . .
O7 O 0.0281(3) 0.4476(3) 0.09181(11) 0.0284(9) Uani 1 1 d . . .
O8 O 0.0777(3) 0.6303(3) 0.11310(10) 0.0273(9) Uani 1 1 d . . .

loop_
_atom_site_aniso_label
_atom_site_aniso_U_11
_atom_site_aniso_U_22
_atom_site_aniso_U_33
_atom_site_aniso_U_23
_atom_site_aniso_U_13
_atom_site_aniso_U_12
P1 0.0185(6) 0.0132(6) 0.0222(7) 0.0015(5) -0.0040(5) 0.0084(5)
P2 0.0172(6) 0.0139(6) 0.0183(7) 0.0033(4) 0.0039(5) 0.0095(5)
Al1 0.0120(7) 0.0120(7) 0.0151(12) 0.000 0.000 0.0060(3)
Al2 0.0187(7) 0.0233(8) 0.0185(8) -0.0028(6) -0.0029(6) 0.0138(6)
Al3 0.0170(7) 0.0125(9) 0.0221(11) 0.0027(8) 0.0013(4) 0.0063(5)
O1 0.049(3) 0.046(3) 0.042(3) -0.024(2) -0.019(2) 0.034(2)
O2 0.030(2) 0.028(2) 0.044(3) 0.0166(19) -0.0017(19) 0.0115(18)
O3 0.028(2) 0.0250(19) 0.0239(19) 0.0066(15) 0.0022(15) 0.0189(16)
O4 0.0214(18) 0.032(2) 0.0210(19) -0.0019(15) -0.0030(14) 0.0148(16)
O5 0.0175(17) 0.027(2) 0.0274(19) 0.0058(16) 0.0066(15) 0.0091(15)
O6 0.033(2) 0.031(2) 0.028(2) 0.0048(17) -0.0053(17) 0.0183(18)
O7 0.027(2) 0.0186(19) 0.041(2) 0.0089(16) 0.0091(17) 0.0120(16)
O8 0.031(2) 0.029(2) 0.026(2) -0.0035(16) 0.0045(16) 0.0188(18)

loop_
_atom_type_symbol
_atom_type_description
_atom_type_scat_dispersion_real
_atom_type_scat_dispersion_imag
_atom_type_scat_source
C C 0.0033 0.0016 'International Tables Vol C Tables 4.2.6.8 and 6.1.1.4'
H H 0.0000 0.0000 'International Tables Vol C Tables 4.2.6.8 and 6.1.1.4'
N N 0.0061 0.0033 'International Tables Vol C Tables 4.2.6.8 and 6.1.1.4'
O O 0.0106 0.0060 'International Tables Vol C Tables 4.2.6.8 and 6.1.1.4'
Al Al 0.0645 0.0514 'International Tables Vol C Tables 4.2.6.8 and 6.1.1.4'
P P 0.1023 0.0942 'International Tables Vol C Tables 4.2.6.8 and 6.1.1.4'

loop_
_geom_angle_atom_site_label_1
_geom_angle_atom_site_label_2
_geom_angle_atom_site_label_3
_geom_angle
_geom_angle_site_symmetry_1
_geom_angle_site_symmetry_3
_geom_angle_publ_flag
O3 P1 O1 113.2(3) . . ?
O3 P1 O2 107.9(2) . . ?
O1 P1 O2 110.7(3) . . ?
O3 P1 O4 111.2(2) . . ?
O1 P1 O4 105.6(3) . . ?
O2 P1 O4 108.3(2) . . ?
O5 P2 O6 112.6(2) . . ?
O5 P2 O8 108.1(2) . . ?
O6 P2 O8 109.8(2) . . ?
O5 P2 O7 111.4(2) . . ?
O6 P2 O7 107.3(2) . . ?
O8 P2 O7 107.6(2) . . ?
O3 Al1 O3 89.12(19) . 2_665 ?
O3 Al1 O3 89.12(19) . 3_565 ?
O3 Al1 O3 89.12(19) 2_665 3_565 ?
O3 Al1 O5 91.06(18) . 3_565 ?
O3 Al1 O5 178.3(2) 2_665 3_565 ?
O3 Al1 O5 92.56(17) 3_565 3_565 ?
O3 Al1 O5 92.56(17) . . ?
O3 Al1 O5 91.06(18) 2_665 . ?
O3 Al1 O5 178.3(2) 3_565 . ?
O5 Al1 O5 87.26(19) 3_565 . ?
O3 Al1 O5 178.3(2) . 2_665 ?
O3 Al1 O5 92.56(17) 2_665 2_665 ?
O3 Al1 O5 91.06(18) 3_565 2_665 ?
O5 Al1 O5 87.26(19) 3_565 2_665 ?
O5 Al1 O5 87.26(19) . 2_665 ?
O2 Al2 O6 112.3(2) 20_455 . ?
O2 Al2 O8 108.5(2) 20_455 16_454 ?
O6 Al2 O8 109.2(2) . 16_454 ?
O2 Al2 O4 108.9(2) 20_455 . ?
O6 Al2 O4 108.9(2) . . ?
O8 Al2 O4 108.9(2) 16_454 . ?
O1 Al3 O1 111.2(4) 18_544 2_665 ?
O1 Al3 O7 109.5(2) 18_544 . ?
O1 Al3 O7 107.5(2) 2_665 . ?
O1 Al3 O7 107.5(2) 18_544 17_554 ?
O1 Al3 O7 109.5(2) 2_665 17_554 ?
O7 Al3 O7 111.8(3) . 17_554 ?
P1 O1 Al3 157.8(4) . 3_565 ?
P1 O2 Al2 152.2(3) . 21_665 ?
P1 O3 Al1 151.6(3) . . ?
P1 O4 Al2 128.7(3) . . ?
P2 O5 Al1 151.6(3) . . ?
P2 O6 Al2 152.9(3) . . ?
P2 O7 Al3 138.2(3) . . ?
P2 O8 Al2 149.8(3) . 16_454 ?

loop_
_geom_bond_atom_site_label_1
_geom_bond_atom_site_label_2
_geom_bond_distance
_geom_bond_site_symmetry_2
_geom_bond_publ_flag
P1 O3 1.486(4) . ?
P1 O1 1.526(5) . ?
P1 O2 1.533(5) . ?
P1 O4 1.538(4) . ?
P2 O5 1.503(4) . ?
P2 O6 1.526(4) . ?
P2 O8 1.527(4) . ?
P2 O7 1.530(4) . ?
Al1 O3 1.858(4) . ?
Al1 O3 1.858(4) 2_665 ?
Al1 O3 1.858(4) 3_565 ?
Al1 O5 1.902(4) 3_565 ?
Al1 O5 1.902(4) . ?
Al1 O5 1.902(4) 2_665 ?
Al2 O2 1.700(4) 20_455 ?
Al2 O6 1.719(4) . ?
Al2 O8 1.732(4) 16_454 ?
Al2 O4 1.740(4) . ?
Al3 O1 1.711(5) 18_544 ?
Al3 O1 1.711(5) 2_665 ?
Al3 O7 1.733(4) . ?
Al3 O7 1.733(4) 17_554 ?
O1 Al3 1.711(5) 3_565 ?
O2 Al2 1.700(4) 21_665 ?
O8 Al2 1.732(4) 16_454 ?
